data_4130345
loop_
_publ_author_name
'Kieffer, Marion'
'Pilgrim, Ben S.'
'Ronson, Tanya K.'
'Roberts, Derrick A.'
'Aleksanyan, Mina'
'Nitschke, Jonathan R.'

_publ_section_title
;
 Perfluorinated Ligands Induce Meridional Metal Stereochemistry to
 Generate M8L12, M10L15, and M12L18 Prisms.
;
_journal_issue 21
_journal_name_full 'Journal of the American Chemical Society'
_journal_page_first 6813
_journal_page_last 6821
_journal_paper_doi 10.1021/jacs.6b02445
_journal_volume 138
_journal_year 2016
_chemical_formula_moiety 'C384 H264 F48 Fe8 N48 O24, 14(F6 P), 2(Cl O4)'
_chemical_formula_sum 'C384 H264 Cl2 F132 Fe8 N48 O32 P14'
_chemical_formula_weight 9521.70
_space_group_crystal_system tetragonal
_space_group_IT_number 126
_space_group_name_Hall '-P 4a 2bc'
_space_group_name_H-M_alt 'P 4/n n c :2'
_atom_sites_solution_hydrogens geom
_audit_creation_method SHELXL-2014/7
_cell_angle_alpha 90
_cell_angle_beta 90
_cell_angle_gamma 90
_cell_formula_units_Z 2
_cell_length_a 28.3140(13)
_cell_length_b 28.3140(13)
_cell_length_c 35.3911(18)
_cell_measurement_reflns_used 6146
_cell_measurement_temperature 100(2)
_cell_measurement_theta_max 35.584
_cell_measurement_theta_min 4.410
_cell_volume 28372(2)
_computing_cell_refinement
;
'Bruker SAINT' 
;
_computing_data_collection
;
CrystalClear-SM Expert 2.0 r5 (Rigaku, 2010)
;
_computing_data_reduction
;
'Bruker SAINT' 
;
_computing_structure_refinement 'SHELXL-2014/7 (Sheldrick, 2014)'
_computing_structure_solution 'SHELXT (Sheldrick, 2015)'
_diffrn_ambient_temperature 100(2)
_diffrn_detector_area_resol_mean 0
_diffrn_measured_fraction_theta_full 0.998
_diffrn_measured_fraction_theta_max 0.998
_diffrn_measurement_device_type 'Rigaku Saturn 724+ detector on Crystal Logic diffractometer'
_diffrn_measurement_method '\w  scans'
_diffrn_radiation_monochromator 'silicon double crystal'
_diffrn_radiation_source 'Diamond beamline I19'
_diffrn_radiation_type synchrotron
_diffrn_radiation_wavelength 0.6889
_diffrn_reflns_av_R_equivalents 0.2248
_diffrn_reflns_av_unetI/netI 0.0506
_diffrn_reflns_Laue_measured_fraction_full 0.998
_diffrn_reflns_Laue_measured_fraction_max 0.998
_diffrn_reflns_limit_h_max 24
_diffrn_reflns_limit_h_min -24
_diffrn_reflns_limit_k_max 22
_diffrn_reflns_limit_k_min -24
_diffrn_reflns_limit_l_max 30
_diffrn_reflns_limit_l_min -30
_diffrn_reflns_number 118621
_diffrn_reflns_point_group_measured_fraction_full 0.998
_diffrn_reflns_point_group_measured_fraction_max 0.998
_diffrn_reflns_theta_full 17.429
_diffrn_reflns_theta_max 17.429
_diffrn_reflns_theta_min 0.893
_exptl_absorpt_coefficient_mu 0.291
_exptl_absorpt_correction_T_max 0.7442
_exptl_absorpt_correction_T_min 0.3947
_exptl_absorpt_correction_type multi-scan
_exptl_absorpt_process_details SADABS
_exptl_crystal_colour purple
_exptl_crystal_density_diffrn 1.115
_exptl_crystal_description block
_exptl_crystal_F_000 9600
_exptl_crystal_size_max 0.03
_exptl_crystal_size_mid 0.03
_exptl_crystal_size_min 0.03
_refine_diff_density_max 0.848
_refine_diff_density_min -0.734
_refine_diff_density_rms 0.078
_refine_ls_extinction_method none
_refine_ls_goodness_of_fit_ref 1.074
_refine_ls_hydrogen_treatment constr
_refine_ls_matrix_type full
_refine_ls_number_parameters 700
_refine_ls_number_reflns 4892
_refine_ls_number_restraints 1587
_refine_ls_restrained_S_all 0.994
_refine_ls_R_factor_all 0.1389
_refine_ls_R_factor_gt 0.0971
_refine_ls_shift/su_max 0.000
_refine_ls_shift/su_mean 0.000
_refine_ls_structure_factor_coef Fsqd
_refine_ls_weighting_details 'w=1/[\s^2^(Fo^2^)+(0.1613P)^2^+193.8394P] where P=(Fo^2^+2Fc^2^)/3'
_refine_ls_weighting_scheme calc
_refine_ls_wR_factor_gt 0.2693
_refine_ls_wR_factor_ref 0.3178
_reflns_Friedel_coverage 0.000
_reflns_number_gt 3415
_reflns_number_total 4892
_reflns_threshold_expression 'I > 2\s(I)'
_cod_data_source_file ja6b02445_si_002.cif
_cod_data_source_block 4_14PF6_2ClO4
_cod_original_cell_volume 28372(3)
_cod_original_sg_symbol_H-M 'P 4/n n c'
_cod_database_code 4130345
_shelx_shelxl_version_number 2014/7
_shelx_space_group_comment
;
The symmetry employed for this shelxl refinement is uniquely defined
by the following loop, which should always be used as a source of
symmetry information in preference to the above space-group names.
They are only intended as comments.
;
_shelx_estimated_absorpt_t_min 0.990
_shelx_estimated_absorpt_t_max 0.990

loop_
_space_group_symop_operation_xyz
'x, y, z'
'-x+1/2, -y+1/2, z'
'-y+1/2, x, z'
'y, -x+1/2, z'
'-x+1/2, y, -z+1/2'
'x, -y+1/2, -z+1/2'
'y, x, -z+1/2'
'-y+1/2, -x+1/2, -z+1/2'
'-x, -y, -z'
'x-1/2, y-1/2, -z'
'y-1/2, -x, -z'
'-y, x-1/2, -z'
'x-1/2, -y, z-1/2'
'-x, y-1/2, z-1/2'
'-y, -x, z-1/2'
'y-1/2, x-1/2, z-1/2'

loop_
_atom_site_label
_atom_site_type_symbol
_atom_site_fract_x
_atom_site_fract_y
_atom_site_fract_z
_atom_site_U_iso_or_equiv
_atom_site_adp_type
_atom_site_occupancy
_atom_site_site_symmetry_order
_atom_site_calc_flag
_atom_site_refinement_flags_posn
_atom_site_refinement_flags_adp
_atom_site_refinement_flags_occupancy
_atom_site_disorder_assembly
_atom_site_disorder_group
Fe1 Fe 0.28908(7) -0.04753(6) 0.41345(5) 0.0694(8) Uani 1 1 d . . . . .
F1B F 0.4655(3) -0.0036(3) 0.4567(2) 0.115(3) Uani 1 1 d D U . . .
F2B F 0.5212(3) 0.0662(3) 0.4797(2) 0.111(3) Uani 1 1 d D U . . .
F3B F 0.5203(4) 0.1290(3) 0.3564(2) 0.137(4) Uani 1 1 d D U . . .
F4B F 0.4663(4) 0.0584(3) 0.3336(2) 0.137(4) Uani 1 1 d D U . . .
O1B O 0.1263(5) -0.2116(5) 0.3471(5) 0.206(6) Uani 1 1 d D U . . .
O2B O 0.6997(3) 0.4750(3) 0.4461(3) 0.120(4) Uani 1 1 d D U . . .
N1B N 0.2815(3) -0.0928(3) 0.3700(3) 0.077(3) Uani 1 1 d D U . . .
N2B N 0.3522(3) -0.0426(3) 0.3906(2) 0.066(3) Uani 1 1 d D U . . .
N3B N 0.5598(3) 0.2249(3) 0.4314(3) 0.073(3) Uani 1 1 d D U . . .
N4B N 0.6055(3) 0.3025(3) 0.4431(3) 0.078(3) Uani 1 1 d D U . . .
C1B C 0.2416(3) -0.1221(4) 0.3628(3) 0.091(4) Uani 1 1 d D U . . .
C2B C 0.1988(4) -0.1036(4) 0.3511(3) 0.095(4) Uani 1 1 d D U . . .
H2B H 0.1959 -0.0705 0.3472 0.114 Uiso 1 1 calc R U . . .
C3B C 0.1599(4) -0.1325(5) 0.3450(4) 0.130(5) Uani 1 1 d D U . . .
H3B H 0.1310 -0.1194 0.3364 0.156 Uiso 1 1 calc R U . . .
C4B C 0.1632(5) -0.1804(5) 0.3515(4) 0.168(7) Uani 1 1 d D U . . .
C5B C 0.2060(5) -0.1995(4) 0.3633(5) 0.162(6) Uani 1 1 d D U . . .
H5B H 0.2085 -0.2325 0.3677 0.195 Uiso 1 1 calc R U . . .
C6B C 0.2448(5) -0.1706(4) 0.3686(5) 0.141(6) Uani 1 1 d D U . . .
H6B H 0.2740 -0.1840 0.3764 0.169 Uiso 1 1 calc R U . . .
C7B C 0.0826(7) -0.1950(9) 0.3324(8) 0.241(13) Uani 1 1 d D U . . .
H7B1 H 0.0684 -0.1729 0.3505 0.361 Uiso 1 1 calc R U . . .
H7B2 H 0.0613 -0.2217 0.3284 0.361 Uiso 1 1 calc R U . . .
H7B3 H 0.0882 -0.1788 0.3084 0.361 Uiso 1 1 calc R U . . .
C8B C 0.3194(4) -0.1003(4) 0.3510(3) 0.081(4) Uani 1 1 d D U . . .
H8B H 0.3207 -0.1233 0.3314 0.097 Uiso 1 1 calc R U . . .
C9B C 0.3606(3) -0.0715(3) 0.3611(3) 0.078(3) Uani 1 1 d D U . . .
C10B C 0.4030(3) -0.0727(4) 0.3417(3) 0.094(4) Uani 1 1 d D U . . .
H10B H 0.4076 -0.0940 0.3213 0.113 Uiso 1 1 calc R U . . .
C11B C 0.4386(4) -0.0422(4) 0.3526(3) 0.096(4) Uani 1 1 d D U . . .
H11B H 0.4683 -0.0424 0.3402 0.115 Uiso 1 1 calc R U . . .
C12B C 0.4300(3) -0.0114(3) 0.3824(3) 0.076(3) Uani 1 1 d D U . . .
C13B C 0.3865(3) -0.0131(3) 0.4002(3) 0.063(3) Uani 1 1 d D U . . .
H13B H 0.3808 0.0082 0.4205 0.076 Uiso 1 1 calc R U . . .
C14B C 0.4650(3) 0.0247(3) 0.3944(2) 0.074(3) Uani 1 1 d D U . . .
C15B C 0.4800(3) 0.0285(3) 0.4313(2) 0.080(3) Uani 1 1 d D U . . .
C16B C 0.5089(3) 0.0644(3) 0.4432(2) 0.074(3) Uani 1 1 d D U . . .
C17B C 0.5235(3) 0.0994(3) 0.4188(2) 0.074(3) Uani 1 1 d D U . . .
C18B C 0.5083(4) 0.0957(3) 0.3817(2) 0.089(4) Uani 1 1 d D U . . .
C19B C 0.4800(4) 0.0595(3) 0.3699(2) 0.095(4) Uani 1 1 d D U . . .
C20B C 0.5362(4) 0.1857(3) 0.4231(3) 0.074(3) Uani 1 1 d D U . . .
H20B H 0.5066 0.1888 0.4107 0.089 Uiso 1 1 calc R U . . .
C21B C 0.5520(3) 0.1403(3) 0.4315(3) 0.074(3) Uani 1 1 d D U . . .
C22B C 0.5945(3) 0.1361(3) 0.4508(3) 0.083(4) Uani 1 1 d D U . . .
H22B H 0.6066 0.1059 0.4573 0.100 Uiso 1 1 calc R U . . .
C23B C 0.6191(4) 0.1767(3) 0.4604(3) 0.086(4) Uani 1 1 d D U . . .
H23B H 0.6480 0.1747 0.4740 0.104 Uiso 1 1 calc R U . . .
C24B C 0.6013(3) 0.2200(3) 0.4500(3) 0.079(3) Uani 1 1 d D U . . .
C25B C 0.6257(4) 0.2650(3) 0.4561(3) 0.088(4) Uani 1 1 d D U . . .
H25B H 0.6551 0.2665 0.4689 0.106 Uiso 1 1 calc R U . . .
C26B C 0.6291(4) 0.3467(3) 0.4454(3) 0.086(3) Uani 1 1 d D U . . .
C27B C 0.6042(4) 0.3874(4) 0.4549(3) 0.083(3) Uani 1 1 d D U . . .
H27B H 0.5716 0.3853 0.4610 0.100 Uiso 1 1 calc R U . . .
C28B C 0.6266(4) 0.4308(4) 0.4555(3) 0.090(4) Uani 1 1 d D U . . .
H28B H 0.6095 0.4584 0.4622 0.108 Uiso 1 1 calc R U . . .
C29B C 0.6742(4) 0.4338(3) 0.4462(3) 0.103(4) Uani 1 1 d D U . . .
C30B C 0.6991(4) 0.3933(4) 0.4375(4) 0.108(5) Uani 1 1 d D U . . .
H30B H 0.7318 0.3954 0.4317 0.129 Uiso 1 1 calc R U . . .
C31B C 0.6770(4) 0.3498(4) 0.4370(4) 0.101(4) Uani 1 1 d D U . . .
H31B H 0.6944 0.3221 0.4311 0.122 Uiso 1 1 calc R U . . .
C32B C 0.6790(6) 0.5157(5) 0.4627(6) 0.139(6) Uani 1 1 d D U . . .
H32A H 0.6544 0.5280 0.4459 0.209 Uiso 1 1 calc R U . . .
H32B H 0.7033 0.5398 0.4665 0.209 Uiso 1 1 calc R U . . .
H32C H 0.6650 0.5072 0.4871 0.209 Uiso 1 1 calc R U . . .
O1C O 0.3742(4) -0.0251(4) 0.5999(3) 0.124(4) Uani 1 1 d D U . . .
N1C N 0.3003(3) -0.0009(3) 0.4550(2) 0.063(2) Uani 1 1 d D U . . .
N2C N 0.2731(3) 0.0111(3) 0.3863(2) 0.062(3) Uani 1 1 d D U . . .
C1C C 0.3200(3) -0.0073(4) 0.4917(2) 0.072(3) Uani 1 1 d D U . . .
C2C C 0.3001(4) -0.0389(4) 0.5170(3) 0.083(4) Uani 1 1 d D U . . .
H2C H 0.2735 -0.0572 0.5097 0.100 Uiso 1 1 calc R U . . .
C3C C 0.3191(4) -0.0436(4) 0.5528(3) 0.100(4) Uani 1 1 d D U . . .
H3C H 0.3055 -0.0654 0.5699 0.120 Uiso 1 1 calc R U . . .
C4C C 0.3575(4) -0.0172(4) 0.5641(3) 0.096(4) Uani 1 1 d D U . . .
C5C C 0.3774(4) 0.0147(4) 0.5389(3) 0.087(4) Uani 1 1 d D U . . .
H5C H 0.4039 0.0332 0.5462 0.104 Uiso 1 1 calc R U . . .
C6C C 0.3586(4) 0.0191(4) 0.5031(3) 0.074(3) Uani 1 1 d D U . . .
H6C H 0.3724 0.0409 0.4858 0.089 Uiso 1 1 calc R U . . .
C7C C 0.4058(7) 0.0069(7) 0.6168(5) 0.163(8) Uani 1 1 d D U . . .
H7C1 H 0.4329 0.0117 0.6000 0.245 Uiso 1 1 calc R U . . .
H7C2 H 0.4166 -0.0059 0.6410 0.245 Uiso 1 1 calc R U . . .
H7C3 H 0.3898 0.0371 0.6210 0.245 Uiso 1 1 calc R U . . .
C8C C 0.2899(4) 0.0423(4) 0.4459(2) 0.065(3) Uani 1 1 d D U . . .
H8C H 0.2916 0.0672 0.4639 0.078 Uiso 1 1 calc R U . . .
C9C C 0.2757(3) 0.0510(3) 0.4069(2) 0.062(3) Uani 1 1 d D U . . .
C10C C 0.2678(4) 0.0954(3) 0.3918(2) 0.065(3) Uani 1 1 d D U . . .
H10C H 0.2679 0.1227 0.4074 0.078 Uiso 1 1 calc R U . . .
C11C C 0.2597(4) 0.0989(3) 0.35267(18) 0.072(3) Uani 1 1 d D U . . .
H11C H 0.2541 0.1288 0.3413 0.086 Uiso 1 1 calc R U . . .
C12C C 0.2598(2) 0.0593(2) 0.33139(14) 0.068(3) Uani 1 1 d D U . . .
C13C C 0.2647(4) 0.0150(3) 0.3501(2) 0.066(3) Uani 1 1 d D U . . .
H13C H 0.2617 -0.0130 0.3355 0.079 Uiso 1 1 calc R U . . .
F1C F 0.1856(4) 0.0078(5) 0.2919(3) 0.090(4) Uani 0.5 1 d D U P A -1
F2C F 0.1767(4) 0.0074(5) 0.2189(3) 0.089(4) Uani 0.5 1 d D U P A -1
F3C F 0.3036(5) 0.1166(5) 0.2077(3) 0.098(5) Uani 0.5 1 d D U P A -1
F4C F 0.3099(5) 0.1185(5) 0.2847(3) 0.102(5) Uani 0.5 1 d D U P A -1
C14C C 0.25400(15) 0.0591(2) 0.28926(13) 0.074(5) Uani 0.5 1 d DG U P A -1
C15C C 0.2189(3) 0.0323(3) 0.27221(14) 0.072(6) Uani 0.5 1 d DG U P A -1
C16C C 0.2142(3) 0.0323(3) 0.23311(15) 0.073(6) Uani 0.5 1 d DG U P A -1
C17C C 0.24467(16) 0.0592(2) 0.21106(13) 0.073(6) Uani 0.5 1 d DG U P A -1
C18C C 0.2798(3) 0.0860(3) 0.22811(14) 0.088(6) Uani 0.5 1 d DG U P A -1
C19C C 0.2845(3) 0.0860(3) 0.26721(15) 0.097(7) Uani 0.5 1 d DG U P A -1
Cl1 Cl 0.7500 0.2500 0.5000 0.0728(19) Uani 1 4 d S TU P . .
O1 O 0.7307(3) 0.2128(3) 0.4778(3) 0.092(3) Uani 1 1 d . U . . .
P1 P 0.38713(19) 0.14784(19) 0.4467(2) 0.146(2) Uani 1 1 d . U . . .
F1 F 0.3791(3) 0.0979(3) 0.4271(3) 0.145(3) Uani 1 1 d . U . . .
F2 F 0.3429(4) 0.1377(4) 0.4746(4) 0.165(3) Uani 1 1 d . U . . .
F3 F 0.3505(3) 0.1722(3) 0.4189(3) 0.153(3) Uani 1 1 d . U . . .
F4 F 0.3945(4) 0.1967(4) 0.4683(4) 0.181(4) Uani 1 1 d . U . . .
F5 F 0.4279(4) 0.1590(4) 0.4181(4) 0.177(4) Uani 1 1 d . U . . .
F6 F 0.4215(4) 0.1241(4) 0.4764(4) 0.193(4) Uani 1 1 d . U . . .
P2 P 0.2513(9) 0.2518(9) 0.3441(4) 0.156(5) Uiso 0.2 1 d G U P B -1
F7 F 0.2224(11) 0.2368(17) 0.3075(6) 0.161(14) Uiso 0.2 1 d G U P B -1
F8 F 0.2238(12) 0.2127(11) 0.3677(9) 0.137(12) Uiso 0.2 1 d G U P B -1
F9 F 0.2795(11) 0.2892(11) 0.3208(9) 0.136(13) Uiso 0.2 1 d G U P B -1
F10 F 0.2113(10) 0.2876(11) 0.3557(10) 0.160(14) Uiso 0.2 1 d G U P B -1
F11 F 0.2894(11) 0.2135(10) 0.3335(10) 0.130(13) Uiso 0.2 1 d G U P B -1
F12 F 0.2804(12) 0.2651(16) 0.3811(6) 0.161(14) Uiso 0.2 1 d G U P B -1

loop_
_atom_site_aniso_label
_atom_site_aniso_U_11
_atom_site_aniso_U_22
_atom_site_aniso_U_33
_atom_site_aniso_U_23
_atom_site_aniso_U_13
_atom_site_aniso_U_12
Fe1 0.0749(14) 0.0570(13) 0.0762(14) 0.0079(10) 0.0021(10) 0.0025(10)
F1B 0.136(7) 0.101(6) 0.108(5) 0.038(4) -0.022(5) -0.041(5)
F2B 0.143(7) 0.093(6) 0.097(5) 0.027(4) -0.041(5) -0.036(5)
F3B 0.192(9) 0.130(7) 0.089(5) 0.024(5) -0.009(5) -0.085(6)
F4B 0.197(9) 0.138(7) 0.077(4) 0.014(5) -0.012(5) -0.080(7)
O1B 0.147(8) 0.157(9) 0.316(15) -0.022(9) -0.031(9) -0.053(7)
O2B 0.096(7) 0.078(5) 0.186(10) -0.003(6) -0.023(6) -0.018(5)
N1B 0.086(5) 0.052(6) 0.093(7) 0.005(5) 0.004(5) 0.001(4)
N2B 0.076(6) 0.049(6) 0.073(6) 0.002(4) 0.004(5) 0.002(4)
N3B 0.066(6) 0.072(5) 0.082(7) 0.006(5) -0.023(5) -0.006(4)
N4B 0.069(6) 0.081(5) 0.084(7) 0.004(5) -0.026(5) -0.013(4)
C1B 0.092(6) 0.063(6) 0.118(10) -0.004(7) -0.001(6) -0.005(5)
C2B 0.091(7) 0.084(7) 0.110(10) -0.016(7) -0.004(7) 0.007(5)
C3B 0.108(8) 0.116(7) 0.166(14) -0.022(9) -0.018(8) -0.013(6)
C4B 0.129(8) 0.112(8) 0.262(17) -0.013(9) -0.031(9) -0.026(6)
C5B 0.136(8) 0.095(7) 0.256(15) 0.005(9) -0.023(9) -0.030(6)
C6B 0.121(8) 0.064(6) 0.237(16) 0.010(8) -0.028(10) -0.009(5)
C7B 0.145(11) 0.23(2) 0.35(3) -0.03(2) -0.048(15) -0.043(12)
C8B 0.090(6) 0.059(7) 0.095(8) -0.007(6) 0.004(5) 0.000(5)
C9B 0.085(6) 0.060(7) 0.089(7) -0.011(5) 0.011(5) 0.002(5)
C10B 0.093(7) 0.083(8) 0.106(8) -0.024(7) 0.020(6) -0.007(6)
C11B 0.090(7) 0.091(8) 0.107(8) -0.026(6) 0.022(6) -0.011(6)
C12B 0.074(6) 0.066(6) 0.087(7) -0.005(5) 0.009(5) -0.002(5)
C13B 0.070(6) 0.046(6) 0.074(7) 0.006(5) 0.000(5) 0.009(4)
C14B 0.072(6) 0.071(6) 0.080(5) 0.002(4) 0.008(5) -0.005(5)
C15B 0.084(8) 0.071(6) 0.085(5) 0.011(4) -0.002(5) -0.010(5)
C16B 0.070(7) 0.067(6) 0.085(5) 0.009(4) -0.006(5) 0.003(5)
C17B 0.069(7) 0.071(5) 0.083(5) 0.005(4) 0.000(5) -0.005(5)
C18B 0.095(9) 0.093(7) 0.080(5) 0.008(5) 0.003(5) -0.025(6)
C19B 0.116(9) 0.095(7) 0.075(5) 0.007(5) 0.003(6) -0.035(6)
C20B 0.069(7) 0.073(5) 0.080(8) 0.001(5) -0.013(6) -0.004(5)
C21B 0.065(6) 0.073(5) 0.086(7) 0.008(5) -0.005(5) -0.006(4)
C22B 0.067(7) 0.081(6) 0.101(9) 0.014(6) -0.010(6) -0.006(5)
C23B 0.071(7) 0.086(6) 0.103(9) 0.021(6) -0.024(6) -0.009(5)
C24B 0.069(6) 0.082(5) 0.085(8) 0.012(5) -0.024(6) -0.007(4)
C25B 0.079(8) 0.087(5) 0.097(9) 0.008(6) -0.030(7) -0.014(5)
C26B 0.072(6) 0.084(5) 0.102(9) 0.001(6) -0.025(6) -0.013(4)
C27B 0.073(7) 0.086(6) 0.090(9) -0.001(6) -0.027(6) -0.010(5)
C28B 0.082(6) 0.082(6) 0.107(9) -0.004(6) -0.031(7) -0.007(5)
C29B 0.085(7) 0.078(6) 0.147(11) -0.001(7) -0.024(7) -0.013(5)
C30B 0.071(7) 0.080(6) 0.172(13) -0.001(7) -0.018(7) -0.015(5)
C31B 0.072(6) 0.079(6) 0.153(12) -0.004(7) -0.015(7) -0.012(5)
C32B 0.126(13) 0.077(8) 0.215(17) -0.011(9) -0.012(12) -0.015(8)
O1C 0.110(8) 0.162(9) 0.099(6) 0.013(6) -0.025(5) 0.025(6)
N1C 0.063(6) 0.060(5) 0.066(5) 0.004(4) 0.003(4) -0.005(5)
N2C 0.073(6) 0.044(5) 0.070(5) 0.002(4) 0.000(5) -0.006(4)
C1C 0.071(7) 0.077(7) 0.067(5) 0.003(5) 0.000(5) 0.005(5)
C2C 0.078(8) 0.095(8) 0.077(6) 0.019(6) 0.002(5) 0.006(6)
C3C 0.089(8) 0.132(10) 0.078(6) 0.029(6) -0.002(6) 0.004(7)
C4C 0.079(8) 0.124(10) 0.086(6) 0.012(6) -0.002(5) 0.016(6)
C5C 0.074(8) 0.107(9) 0.079(6) -0.006(6) -0.007(5) 0.010(6)
C6C 0.068(7) 0.079(8) 0.077(6) -0.005(5) -0.001(5) 0.008(5)
C7C 0.153(15) 0.212(17) 0.124(13) -0.002(11) -0.038(11) -0.007(12)
C8C 0.069(8) 0.060(6) 0.066(5) -0.002(4) 0.002(5) 0.000(6)
C9C 0.068(7) 0.047(5) 0.070(5) -0.001(4) -0.002(5) -0.007(5)
C10C 0.075(8) 0.043(5) 0.076(5) -0.004(4) -0.007(5) -0.004(5)
C11C 0.099(9) 0.042(5) 0.074(5) -0.003(4) -0.013(6) -0.004(6)
C12C 0.089(8) 0.040(5) 0.075(5) -0.006(4) -0.008(5) -0.008(5)
C13C 0.076(8) 0.042(5) 0.079(5) -0.006(4) -0.003(6) -0.005(5)
F1C 0.100(9) 0.092(10) 0.079(8) 0.005(7) -0.001(7) -0.041(8)
F2C 0.105(9) 0.100(10) 0.063(8) -0.016(7) 0.001(6) -0.031(7)
F3C 0.114(11) 0.100(10) 0.081(8) 0.018(7) -0.021(7) -0.050(8)
F4C 0.131(12) 0.096(10) 0.078(8) 0.006(7) -0.011(8) -0.068(9)
C14C 0.098(10) 0.052(10) 0.074(5) -0.005(5) -0.007(5) -0.025(8)
C15C 0.094(10) 0.055(12) 0.066(6) -0.002(6) -0.001(6) -0.027(9)
C16C 0.096(10) 0.055(12) 0.067(7) -0.002(7) -0.006(6) -0.016(9)
C17C 0.092(11) 0.058(12) 0.069(8) 0.011(8) -0.010(7) -0.011(9)
C18C 0.108(12) 0.076(12) 0.079(7) 0.007(7) -0.012(7) -0.030(10)
C19C 0.121(13) 0.091(13) 0.080(6) 0.007(6) -0.012(6) -0.054(11)
Cl1 0.052(2) 0.052(2) 0.114(5) 0.000 0.000 0.000
O1 0.076(6) 0.068(6) 0.131(7) -0.013(5) -0.006(5) -0.004(4)
P1 0.095(4) 0.091(3) 0.250(6) 0.030(3) 0.003(3) -0.008(3)
F1 0.111(6) 0.095(5) 0.229(8) 0.028(5) 0.023(5) 0.002(4)
F2 0.137(6) 0.113(7) 0.246(8) 0.010(6) 0.025(6) -0.011(5)
F3 0.114(6) 0.102(6) 0.242(8) 0.019(5) 0.010(5) 0.010(5)
F4 0.151(8) 0.119(5) 0.273(10) 0.012(6) -0.004(6) -0.020(5)
F5 0.108(6) 0.121(7) 0.300(9) 0.036(6) 0.023(6) 0.001(5)
F6 0.151(7) 0.134(7) 0.293(9) 0.031(6) -0.036(6) -0.003(6)

loop_
_atom_type_symbol
_atom_type_description
_atom_type_scat_dispersion_real
_atom_type_scat_dispersion_imag
_atom_type_scat_source
C C 0.0034 0.0017 'International Tables Vol C Tables 4.2.6.8 and 6.1.1.4'
H H 0.0000 0.0000 'International Tables Vol C Tables 4.2.6.8 and 6.1.1.4'
N N 0.0066 0.0034 'International Tables Vol C Tables 4.2.6.8 and 6.1.1.4'
O O 0.0114 0.0062 'International Tables Vol C Tables 4.2.6.8 and 6.1.1.4'
F F 0.0180 0.0106 'International Tables Vol C Tables 4.2.6.8 and 6.1.1.4'
Cl Cl 0.1424 0.1495 'International Tables Vol C Tables 4.2.6.8 and 6.1.1.4'
Fe Fe 0.3486 0.8531 'International Tables Vol C Tables 4.2.6.8 and 6.1.1.4'
P P 0.1041 0.0961 'International Tables Vol C Tables 4.2.6.8 and 6.1.1.4'

loop_
_geom_angle_atom_site_label_1
_geom_angle_atom_site_label_2
_geom_angle_atom_site_label_3
_geom_angle
_geom_angle_site_symmetry_1
_geom_angle_site_symmetry_3
N3B Fe1 N2B 172.0(4) 4 .
N3B Fe1 N2C 95.4(3) 4 .
N2B Fe1 N2C 87.1(4) . .
N3B Fe1 N4B 81.8(4) 4 4
N2B Fe1 N4B 95.9(4) . 4
N2C Fe1 N4B 176.6(4) . 4
N3B Fe1 N1C 91.5(4) 4 .
N2B Fe1 N1C 96.4(4) . .
N2C Fe1 N1C 80.8(3) . .
N4B Fe1 N1C 97.2(4) 4 .
N3B Fe1 N1B 92.0(4) 4 .
N2B Fe1 N1B 80.1(4) . .
N2C Fe1 N1B 97.9(4) . .
N4B Fe1 N1B 84.2(4) 4 .
N1C Fe1 N1B 176.3(4) . .
C4B O1B C7B 119.2(15) . .
C29B O2B C32B 118.2(11) . .
C8B N1B C1B 118.2(9) . .
C8B N1B Fe1 114.6(7) . .
C1B N1B Fe1 126.3(7) . .
C13B N2B C9B 117.0(8) . .
C13B N2B Fe1 127.1(6) . .
C9B N2B Fe1 115.9(6) . .
C20B N3B C24B 117.3(8) . .
C20B N3B Fe1 127.9(6) . 3
C24B N3B Fe1 114.0(6) . 3
C25B N4B C26B 119.7(9) . .
C25B N4B Fe1 113.5(7) . 3
C26B N4B Fe1 125.9(7) . 3
C2B C1B C6B 118.5(8) . .
C2B C1B N1B 121.7(9) . .
C6B C1B N1B 119.8(9) . .
C1B C2B C3B 121.0(9) . .
C1B C2B H2B 119.5 . .
C3B C2B H2B 119.5 . .
C4B C3B C2B 120.1(10) . .
C4B C3B H3B 119.9 . .
C2B C3B H3B 119.9 . .
C3B C4B O1B 124.1(12) . .
C3B C4B C5B 119.5(9) . .
O1B C4B C5B 116.4(12) . .
C6B C5B C4B 120.2(10) . .
C6B C5B H5B 119.9 . .
C4B C5B H5B 119.9 . .
C5B C6B C1B 120.7(9) . .
C5B C6B H6B 119.7 . .
C1B C6B H6B 119.7 . .
O1B C7B H7B1 109.5 . .
O1B C7B H7B2 109.5 . .
H7B1 C7B H7B2 109.5 . .
O1B C7B H7B3 109.5 . .
H7B1 C7B H7B3 109.5 . .
H7B2 C7B H7B3 109.5 . .
N1B C8B C9B 116.4(9) . .
N1B C8B H8B 121.8 . .
C9B C8B H8B 121.8 . .
N2B C9B C10B 123.5(7) . .
N2B C9B C8B 112.7(7) . .
C10B C9B C8B 123.7(8) . .
C11B C10B C9B 118.6(8) . .
C11B C10B H10B 120.7 . .
C9B C10B H10B 120.7 . .
C10B C11B C12B 118.4(8) . .
C10B C11B H11B 120.8 . .
C12B C11B H11B 120.8 . .
C13B C12B C11B 118.7(7) . .
C13B C12B C14B 119.1(8) . .
C11B C12B C14B 122.1(8) . .
N2B C13B C12B 123.7(8) . .
N2B C13B H13B 118.1 . .
C12B C13B H13B 118.1 . .
C15B C14B C19B 116.5(7) . .
C15B C14B C12B 122.0(7) . .
C19B C14B C12B 121.1(7) . .
F1B C15B C16B 118.6(7) . .
F1B C15B C14B 119.2(7) . .
C16B C15B C14B 122.2(7) . .
F2B C16B C15B 118.7(7) . .
F2B C16B C17B 119.8(7) . .
C15B C16B C17B 121.4(7) . .
C16B C17B C18B 116.5(7) . .
C16B C17B C21B 122.5(7) . .
C18B C17B C21B 120.9(7) . .
F3B C18B C19B 118.0(7) . .
F3B C18B C17B 120.1(7) . .
C19B C18B C17B 121.8(7) . .
F4B C19B C18B 118.6(7) . .
F4B C19B C14B 119.8(7) . .
C18B C19B C14B 121.6(7) . .
N3B C20B C21B 124.2(8) . .
N3B C20B H20B 117.9 . .
C21B C20B H20B 117.9 . .
C22B C21B C20B 117.5(7) . .
C22B C21B C17B 123.6(8) . .
C20B C21B C17B 118.9(7) . .
C23B C22B C21B 119.0(8) . .
C23B C22B H22B 120.5 . .
C21B C22B H22B 120.5 . .
C24B C23B C22B 119.3(8) . .
C24B C23B H23B 120.3 . .
C22B C23B H23B 120.3 . .
N3B C24B C23B 122.6(7) . .
N3B C24B C25B 113.1(7) . .
C23B C24B C25B 124.2(8) . .
N4B C25B C24B 117.0(9) . .
N4B C25B H25B 121.5 . .
C24B C25B H25B 121.5 . .
C27B C26B C31B 119.6(8) . .
C27B C26B N4B 120.3(9) . .
C31B C26B N4B 120.1(9) . .
C28B C27B C26B 120.5(9) . .
C28B C27B H27B 119.8 . .
C26B C27B H27B 119.8 . .
C27B C28B C29B 119.7(9) . .
C27B C28B H28B 120.2 . .
C29B C28B H28B 120.2 . .
O2B C29B C30B 116.0(10) . .
O2B C29B C28B 124.2(10) . .
C30B C29B C28B 119.8(8) . .
C29B C30B C31B 120.7(9) . .
C29B C30B H30B 119.7 . .
C31B C30B H30B 119.7 . .
C30B C31B C26B 119.7(9) . .
C30B C31B H31B 120.1 . .
C26B C31B H31B 120.1 . .
O2B C32B H32A 109.5 . .
O2B C32B H32B 109.5 . .
H32A C32B H32B 109.5 . .
O2B C32B H32C 109.5 . .
H32A C32B H32C 109.5 . .
H32B C32B H32C 109.5 . .
C4C O1C C7C 120.5(12) . .
C8C N1C C1C 115.9(8) . .
C8C N1C Fe1 113.7(6) . .
C1C N1C Fe1 130.3(7) . .
C13C N2C C9C 117.9(7) . .
C13C N2C Fe1 126.3(6) . .
C9C N2C Fe1 115.4(5) . .
C2C C1C C6C 118.9(7) . .
C2C C1C N1C 120.8(8) . .
C6C C1C N1C 120.2(8) . .
C1C C2C C3C 119.7(9) . .
C1C C2C H2C 120.2 . .
C3C C2C H2C 120.2 . .
C4C C3C C2C 121.4(9) . .
C4C C3C H3C 119.3 . .
C2C C3C H3C 119.3 . .
O1C C4C C3C 116.9(10) . .
O1C C4C C5C 124.1(10) . .
C3C C4C C5C 119.0(8) . .
C6C C5C C4C 119.5(9) . .
C6C C5C H5C 120.2 . .
C4C C5C H5C 120.2 . .
C5C C6C C1C 121.4(8) . .
C5C C6C H6C 119.3 . .
C1C C6C H6C 119.3 . .
O1C C7C H7C1 109.5 . .
O1C C7C H7C2 109.5 . .
H7C1 C7C H7C2 109.5 . .
O1C C7C H7C3 109.5 . .
H7C1 C7C H7C3 109.5 . .
H7C2 C7C H7C3 109.5 . .
N1C C8C C9C 117.2(8) . .
N1C C8C H8C 121.4 . .
C9C C8C H8C 121.4 . .
N2C C9C C10C 123.0(7) . .
N2C C9C C8C 112.7(7) . .
C10C C9C C8C 124.2(7) . .
C9C C10C C11C 118.0(7) . .
C9C C10C H10C 121.0 . .
C11C C10C H10C 121.0 . .
C12C C11C C10C 119.4(7) . .
C12C C11C H11C 120.3 . .
C10C C11C H11C 120.3 . .
C11C C12C C13C 118.1(6) . .
C11C C12C C14C 123.9(4) . .
C13C C12C C14C 118.0(4) . .
N2C C13C C12C 123.3(8) . .
N2C C13C H13C 118.4 . .
C12C C13C H13C 118.4 . .
C15C C14C C19C 120.0 . .
C15C C14C C12C 120.8(2) . .
C19C C14C C12C 119.2(2) . .
F1C C15C C16C 116.4(6) . .
F1C C15C C14C 123.5(6) . .
C16C C15C C14C 120.0 . .
F2C C16C C15C 116.1(6) . .
F2C C16C C17C 123.8(6) . .
C15C C16C C17C 120.0 . .
C18C C17C C16C 120.0 . .
F3C C18C C17C 119.3(6) . .
F3C C18C C19C 119.9(6) . .
C17C C18C C19C 120.0 . .
F4C C19C C18C 121.1(6) . .
F4C C19C C14C 117.2(6) . .
C18C C19C C14C 120.0 . .
O1 Cl1 O1 107.7(4) . 12_656
O1 Cl1 O1 113.1(8) . 2_655
O1 Cl1 O1 107.7(4) 12_656 2_655
O1 Cl1 O1 107.7(4) . 11_666
O1 Cl1 O1 113.1(8) 12_656 11_666
O1 Cl1 O1 107.7(4) 2_655 11_666
F5 P1 F6 93.6(7) . .
F5 P1 F3 89.6(7) . .
F6 P1 F3 176.6(8) . .
F5 P1 F1 90.1(7) . .
F6 P1 F1 90.0(7) . .
F3 P1 F1 91.3(6) . .
F5 P1 F4 92.2(7) . .
F6 P1 F4 88.4(8) . .
F3 P1 F4 90.3(7) . .
F1 P1 F4 177.3(8) . .
F5 P1 F2 176.8(8) . .
F6 P1 F2 89.7(8) . .
F3 P1 F2 87.1(6) . .
F1 P1 F2 89.9(6) . .
F4 P1 F2 87.9(7) . .
F9 P2 F10 93.9 . .
F9 P2 F11 89.5 . .
F10 P2 F11 176.6 . .
F9 P2 F8 178.40(7) . .
F10 P2 F8 87.7 . .
F11 P2 F8 88.9 . .
F9 P2 F7 90.8 . .
F10 P2 F7 90.8 . .
F11 P2 F7 88.5 . .
F8 P2 F7 89.4 . .
F9 P2 F12 90.5 . .
F10 P2 F12 90.4 . .
F11 P2 F12 90.3 . .
F8 P2 F12 89.3 . .
F7 P2 F12 178.23(9) . .

loop_
_geom_bond_atom_site_label_1
_geom_bond_atom_site_label_2
_geom_bond_distance
_geom_bond_site_symmetry_2
Fe1 N3B 1.956(8) 4
Fe1 N2B 1.967(8) .
Fe1 N2C 1.970(8) .
Fe1 N4B 1.985(9) 4
Fe1 N1C 2.003(9) .
Fe1 N1B 2.014(10) .
F1B C15B 1.342(7) .
F2B C16B 1.340(7) .
F3B C18B 1.342(7) .
F4B C19B 1.341(7) .
O1B C4B 1.380(10) .
O1B C7B 1.420(14) .
O2B C29B 1.372(9) .
O2B C32B 1.419(12) .
N1B C8B 1.285(11) .
N1B C1B 1.426(8) .
N2B C13B 1.326(8) .
N2B C9B 1.348(7) .
N3B C20B 1.330(9) .
N3B C24B 1.353(7) .
N3B Fe1 1.956(8) 3
N4B C25B 1.289(11) .
N4B C26B 1.423(8) .
N4B Fe1 1.985(9) 3
C1B C2B 1.385(9) .
C1B C6B 1.391(9) .
C2B C3B 1.389(9) .
C2B H2B 0.9500 .
C3B C4B 1.376(11) .
C3B H3B 0.9500 .
C4B C5B 1.390(11) .
C5B C6B 1.383(9) .
C5B H5B 0.9500 .
C6B H6B 0.9500 .
C7B H7B1 0.9800 .
C7B H7B2 0.9800 .
C7B H7B3 0.9800 .
C8B C9B 1.467(8) .
C8B H8B 0.9500 .
C9B C10B 1.384(9) .
C10B C11B 1.383(8) .
C10B H10B 0.9500 .
C11B C12B 1.390(8) .
C11B H11B 0.9500 .
C12B C13B 1.384(8) .
C12B C14B 1.486(8) .
C13B H13B 0.9500 .
C14B C15B 1.377(8) .
C14B C19B 1.380(8) .
C15B C16B 1.370(8) .
C16B C17B 1.378(8) .
C17B C18B 1.386(8) .
C17B C21B 1.480(8) .
C18B C19B 1.368(8) .
C20B C21B 1.392(9) .
C20B H20B 0.9500 .
C21B C22B 1.392(8) .
C22B C23B 1.387(8) .
C22B H22B 0.9500 .
C23B C24B 1.377(8) .
C23B H23B 0.9500 .
C24B C25B 1.464(8) .
C25B H25B 0.9500 .
C26B C27B 1.389(9) .
C26B C31B 1.391(9) .
C27B C28B 1.383(9) .
C27B H27B 0.9500 .
C28B C29B 1.390(10) .
C28B H28B 0.9500 .
C29B C30B 1.381(10) .
C30B C31B 1.381(9) .
C30B H30B 0.9500 .
C31B H31B 0.9500 .
C32B H32A 0.9800 .
C32B H32B 0.9800 .
C32B H32C 0.9800 .
O1C C4C 1.371(9) .
O1C C7C 1.403(12) .
N1C C8C 1.297(10) .
N1C C1C 1.424(8) .
N2C C13C 1.307(8) .
N2C C9C 1.346(7) .
C1C C2C 1.383(9) .
C1C C6C 1.385(9) .
C2C C3C 1.385(9) .
C2C H2C 0.9500 .
C3C C4C 1.378(10) .
C3C H3C 0.9500 .
C4C C5C 1.389(10) .
C5C C6C 1.381(8) .
C5C H5C 0.9500 .
C6C H6C 0.9500 .
C7C H7C1 0.9800 .
C7C H7C2 0.9800 .
C7C H7C3 0.9800 .
C8C C9C 1.461(8) .
C8C H8C 0.9500 .
C9C C10C 1.385(8) .
C10C C11C 1.407(8) .
C10C H10C 0.9500 .
C11C C12C 1.349(6) .
C11C H11C 0.9500 .
C12C C13C 1.424(6) .
C12C C14C 1.500(8) .
C13C H13C 0.9500 .
F1C C15C 1.361(7) .
F2C C16C 1.370(7) .
F3C C18C 1.313(7) .
F4C C19C 1.321(7) .
C14C C15C 1.3900 .
C14C C19C 1.3900 .
C15C C16C 1.3900 .
C16C C17C 1.3900 .
C17C C18C 1.3900 .
C18C C19C 1.3900 .
Cl1 O1 1.423(9) .
Cl1 O1 1.423(9) 12_656
Cl1 O1 1.423(9) 2_655
Cl1 O1 1.423(9) 11_666
P1 F5 1.569(13) .
P1 F6 1.583(14) .
P1 F3 1.585(12) .
P1 F1 1.590(12) .
P1 F4 1.594(13) .
P1 F2 1.622(12) .
P2 F9 1.5638 .
P2 F10 1.5741 .
P2 F11 1.5745 .
P2 F8 1.5887 .
P2 F7 1.5891 .
P2 F12 1.5914 .

loop_
_geom_torsion_atom_site_label_1
_geom_torsion_atom_site_label_2
_geom_torsion_atom_site_label_3
_geom_torsion_atom_site_label_4
_geom_torsion
_geom_torsion_site_symmetry_1
C8B N1B C1B C2B -121.3(12) .
Fe1 N1B C1B C2B 70.3(13) .
C8B N1B C1B C6B 60.7(14) .
Fe1 N1B C1B C6B -107.8(11) .
C6B C1B C2B C3B -0.5(14) .
N1B C1B C2B C3B -178.6(12) .
C1B C2B C3B C4B 1.6(16) .
C2B C3B C4B O1B 178.4(15) .
C2B C3B C4B C5B -1.5(15) .
C7B O1B C4B C3B 5(2) .
C7B O1B C4B C5B -175.4(19) .
C3B C4B C5B C6B 0.3(16) .
O1B C4B C5B C6B -179.7(15) .
C4B C5B C6B C1B 0.8(18) .
C2B C1B C6B C5B -0.7(15) .
N1B C1B C6B C5B 177.4(13) .
C1B N1B C8B C9B -176.0(9) .
Fe1 N1B C8B C9B -6.2(13) .
C13B N2B C9B C10B 2.4(12) .
Fe1 N2B C9B C10B -179.9(8) .
C13B N2B C9B C8B -175.8(9) .
Fe1 N2B C9B C8B 1.8(10) .
N1B C8B C9B N2B 3.0(13) .
N1B C8B C9B C10B -175.2(10) .
N2B C9B C10B C11B -1.2(14) .
C8B C9B C10B C11B 176.9(11) .
C9B C10B C11B C12B -0.7(14) .
C10B C11B C12B C13B 1.2(13) .
C10B C11B C12B C14B -175.8(10) .
C9B N2B C13B C12B -1.9(13) .
Fe1 N2B C13B C12B -179.2(7) .
C11B C12B C13B N2B 0.2(13) .
C14B C12B C13B N2B 177.2(9) .
C13B C12B C14B C15B 56.3(12) .
C11B C12B C14B C15B -126.7(10) .
C13B C12B C14B C19B -116.5(10) .
C11B C12B C14B C19B 60.5(12) .
C19B C14B C15B F1B 178.1(10) .
C12B C14B C15B F1B 5.0(13) .
C19B C14B C15B C16B -0.7(12) .
C12B C14B C15B C16B -173.9(9) .
F1B C15B C16B F2B -0.4(13) .
C14B C15B C16B F2B 178.5(10) .
F1B C15B C16B C17B -177.4(10) .
C14B C15B C16B C17B 1.5(13) .
F2B C16B C17B C18B -178.3(10) .
C15B C16B C17B C18B -1.4(12) .
F2B C16B C17B C21B -1.2(13) .
C15B C16B C17B C21B 175.7(9) .
C16B C17B C18B F3B 178.6(11) .
C21B C17B C18B F3B 1.5(14) .
C16B C17B C18B C19B 0.6(12) .
C21B C17B C18B C19B -176.5(10) .
F3B C18B C19B F4B 1.3(15) .
C17B C18B C19B F4B 179.4(11) .
F3B C18B C19B C14B -177.9(11) .
C17B C18B C19B C14B 0.1(13) .
C15B C14B C19B F4B -179.3(11) .
C12B C14B C19B F4B -6.1(14) .
C15B C14B C19B C18B -0.1(12) .
C12B C14B C19B C18B 173.2(10) .
C24B N3B C20B C21B -1.8(14) .
Fe1 N3B C20B C21B 167.9(8) 3
N3B C20B C21B C22B 2.2(13) .
N3B C20B C21B C17B -176.6(10) .
C16B C17B C21B C22B 54.7(13) .
C18B C17B C21B C22B -128.4(10) .
C16B C17B C21B C20B -126.7(10) .
C18B C17B C21B C20B 50.3(12) .
C20B C21B C22B C23B -0.6(13) .
C17B C21B C22B C23B 178.1(10) .
C21B C22B C23B C24B -1.1(14) .
C20B N3B C24B C23B -0.1(13) .
Fe1 N3B C24B C23B -171.3(8) 3
C20B N3B C24B C25B 177.1(10) .
Fe1 N3B C24B C25B 6.0(10) 3
C22B C23B C24B N3B 1.6(14) .
C22B C23B C24B C25B -175.4(11) .
C26B N4B C25B C24B -175.0(10) .
Fe1 N4B C25B C24B -5.2(13) 3
N3B C24B C25B N4B -0.5(14) .
C23B C24B C25B N4B 176.7(11) .
C25B N4B C26B C27B -139.5(11) .
Fe1 N4B C26B C27B 52.1(13) 3
C25B N4B C26B C31B 42.5(15) .
Fe1 N4B C26B C31B -126.0(10) 3
C31B C26B C27B C28B 0.9(13) .
N4B C26B C27B C28B -177.1(10) .
C26B C27B C28B C29B 0.6(14) .
C32B O2B C29B C30B -166.5(13) .
C32B O2B C29B C28B 11.6(16) .
C27B C28B C29B O2B -179.8(11) .
C27B C28B C29B C30B -1.7(13) .
O2B C29B C30B C31B 179.5(12) .
C28B C29B C30B C31B 1.3(15) .
C29B C30B C31B C26B 0.2(16) .
C27B C26B C31B C30B -1.3(14) .
N4B C26B C31B C30B 176.7(11) .
C8C N1C C1C C2C 125.9(10) .
Fe1 N1C C1C C2C -58.0(12) .
C8C N1C C1C C6C -52.0(12) .
Fe1 N1C C1C C6C 124.1(9) .
C6C C1C C2C C3C -0.4(13) .
N1C C1C C2C C3C -178.3(10) .
C1C C2C C3C C4C 0.5(15) .
C7C O1C C4C C3C -165.7(13) .
C7C O1C C4C C5C 15.7(19) .
C2C C3C C4C O1C -178.9(11) .
C2C C3C C4C C5C -0.2(14) .
O1C C4C C5C C6C 178.4(11) .
C3C C4C C5C C6C -0.1(13) .
C4C C5C C6C C1C 0.2(14) .
C2C C1C C6C C5C 0.1(13) .
N1C C1C C6C C5C 177.9(10) .
C1C N1C C8C C9C 172.1(8) .
Fe1 N1C C8C C9C -4.7(11) .
C13C N2C C9C C10C 2.9(12) .
Fe1 N2C C9C C10C 176.8(7) .
C13C N2C C9C C8C -174.1(9) .
Fe1 N2C C9C C8C -0.2(9) .
N1C C8C C9C N2C 3.3(12) .
N1C C8C C9C C10C -173.6(9) .
N2C C9C C10C C11C -4.0(12) .
C8C C9C C10C C11C 172.6(10) .
C9C C10C C11C C12C -0.1(12) .
C10C C11C C12C C13C 4.7(8) .
C10C C11C C12C C14C -176.8(7) .
C9C N2C C13C C12C 2.2(12) .
Fe1 N2C C13C C12C -170.9(6) .
C11C C12C C13C N2C -6.1(8) .
C14C C12C C13C N2C 175.3(8) .
C11C C12C C14C C15C -125.0(7) .
C13C C12C C14C C15C 53.5(7) .
C11C C12C C14C C19C 55.4(7) .
C13C C12C C14C C19C -126.1(7) .
C19C C14C C15C F1C -175.1(13) .
C12C C14C C15C F1C 5.3(13) .
C19C C14C C15C C16C 0.0 .
C12C C14C C15C C16C -179.57(14) .
F1C C15C C16C F2C -0.3(10) .
C14C C15C C16C F2C -175.7(12) .
F1C C15C C16C C17C 175.5(12) .
C14C C15C C16C C17C 0.0 .
F2C C16C C17C C18C 175.4(13) .
C15C C16C C17C C18C 0.0 .
C16C C17C C18C F3C -169.9(13) .
C16C C17C C18C C19C 0.0 .
F3C C18C C19C F4C 5.0(13) .
C17C C18C C19C F4C -164.9(13) .
F3C C18C C19C C14C 169.8(13) .
C17C C18C C19C C14C 0.0 .
C15C C14C C19C F4C 165.4(12) .
C12C C14C C19C F4C -15.0(12) .
C15C C14C C19C C18C 0.0 .
C12C C14C C19C C18C 179.58(14) .
